data_1562609
loop_
_publ_author_name
'Heyward, Carla'
'McMillen, Colin D.'
'Kolis, Joseph'

_publ_section_title
;
 Hydrothermal synthesis and structural analysis of new mixed oxyanion
 borates: Ba11B26O44(PO4)2(OH)6, Li9BaB15O27(CO3) and Ba3Si2B6O16
;
_journal_name_full 'Journal of Solid State Chemistry'
_journal_page_first 166
_journal_page_last 173
_journal_paper_doi 10.1016/j.jssc.2013.04.022
_journal_volume 203
_journal_year 2013
_chemical_formula_sum 'C B15 Ba Li9 O30'
_chemical_formula_weight 853.96
_space_group_IT_number 163
_space_group_name_Hall '-P 3 2c'
_space_group_name_H-M_alt 'P -3 1 c'
_symmetry_cell_setting trigonal
_symmetry_space_group_name_H-M 'P -3 1 c'
_atom_sites_solution_hydrogens .
_atom_sites_solution_primary direct
_atom_sites_solution_secondary difmap
_audit_creation_method SHELXL-97
_cell_angle_alpha 90.00
_cell_angle_beta 90.00
_cell_angle_gamma 120.00
_cell_formula_units_Z 2
_cell_length_a 8.8599(13)
_cell_length_b 8.8599(13)
_cell_length_c 15.148(3)
_cell_measurement_reflns_used 5895
_cell_measurement_temperature 298(2)
_cell_measurement_theta_max 26.3272
_cell_measurement_theta_min 2.6531
_cell_volume 1029.8(3)
_computing_cell_refinement 'CrystalClear (Rigaku/MSC, 1999)'
_computing_data_collection 'CrystalClear (Rigaku/MSC, 1999)'
_computing_data_reduction 'CrystalClear (Rigaku/MSC, 1999)'
_computing_molecular_graphics 'SHELXTL (Bruker-AXS, 1999)'
_computing_publication_material 'SHELXTL (Bruker-AXS, 1999)'
_computing_structure_refinement 'SHELXTL (Bruker-AXS, 1999)'
_computing_structure_solution 'SHELXTL (Bruker-AXS, 1999)'
_diffrn_ambient_temperature 298(2)
_diffrn_detector_area_resol_mean 14.6199
_diffrn_measured_fraction_theta_full 1.000
_diffrn_measured_fraction_theta_max 1.000
_diffrn_measurement_device_type 'Rigaku AFC8S'
_diffrn_measurement_method '\w scans'
_diffrn_radiation_monochromator graphite
_diffrn_radiation_source 'fine-focus sealed tube'
_diffrn_radiation_type MoK\a
_diffrn_radiation_wavelength 0.71073
_diffrn_reflns_av_R_equivalents 0.0347
_diffrn_reflns_av_sigmaI/netI 0.0138
_diffrn_reflns_limit_h_max 11
_diffrn_reflns_limit_h_min -10
_diffrn_reflns_limit_k_max 11
_diffrn_reflns_limit_k_min -11
_diffrn_reflns_limit_l_max 18
_diffrn_reflns_limit_l_min -18
_diffrn_reflns_number 9201
_diffrn_reflns_theta_full 26.31
_diffrn_reflns_theta_max 26.31
_diffrn_reflns_theta_min 2.65
_diffrn_standards_decay_% 0
_diffrn_standards_interval_count 0
_diffrn_standards_interval_time 0
_diffrn_standards_number 0
_exptl_absorpt_coefficient_mu 2.089
_exptl_absorpt_correction_T_max 0.7446
_exptl_absorpt_correction_T_min 0.6232
_exptl_absorpt_correction_type multi-scan
_exptl_absorpt_process_details 'REQAB, CrystalClear'
_exptl_crystal_colour colorless
_exptl_crystal_density_diffrn 2.754
_exptl_crystal_density_method 'not measured'
_exptl_crystal_description 'hexagonal plate'
_exptl_crystal_F_000 808
_exptl_crystal_size_max 0.25
_exptl_crystal_size_mid 0.25
_exptl_crystal_size_min 0.15
_refine_diff_density_max 0.333
_refine_diff_density_min -0.563
_refine_diff_density_rms 0.116
_refine_ls_extinction_coef 0.0231(18)
_refine_ls_extinction_expression Fc^*^=kFc[1+0.001xFc^2^\l^3^/sin(2\q)]^-1/4^
_refine_ls_extinction_method none
_refine_ls_goodness_of_fit_ref 1.222
_refine_ls_hydrogen_treatment .
_refine_ls_matrix_type full
_refine_ls_number_parameters 89
_refine_ls_number_reflns 702
_refine_ls_number_restraints 0
_refine_ls_restrained_S_all 1.222
_refine_ls_R_factor_all 0.0212
_refine_ls_R_factor_gt 0.0209
_refine_ls_shift/su_max 0.000
_refine_ls_shift/su_mean 0.000
_refine_ls_structure_factor_coef Fsqd
_refine_ls_weighting_details 'calc w=1/[\s^2^(Fo^2^)+(0.0314P)^2^+0.8587P] where P=(Fo^2^+2Fc^2^)/3'
_refine_ls_weighting_scheme calc
_refine_ls_wR_factor_gt 0.0551
_refine_ls_wR_factor_ref 0.0554
_reflns_number_gt 686
_reflns_number_total 702
_reflns_threshold_expression >2sigma(I)
_cod_data_source_file JSSC-2013-203-166.cif
_cod_data_source_block 252hex
_cod_depositor_comments
;
The following automatic conversions were performed:

data item '_symmetry_cell_setting' value 'Trigonal' was changed to
'trigonal' in accordance with the built-in table derived from the CIF
Core dictionary named 'cif_core.dic' version 2.4.5 last updated on
2014-11-21.

Automatic conversion script
Id: cif_fix_values 8369 2020-08-20 11:38:08Z andrius 
;
_cod_original_sg_symbol_H-M P-31c
_cod_database_code 1562609

loop_
_symmetry_equiv_pos_as_xyz
'x, y, z'
'-y, x-y, z'
'-x+y, -x, z'
'-y, -x, -z+1/2'
'-x+y, y, -z+1/2'
'x, x-y, -z+1/2'
'-x, -y, -z'
'y, -x+y, -z'
'x-y, x, -z'
'y, x, z-1/2'
'x-y, -y, z-1/2'
'-x, -x+y, z-1/2'

loop_
_atom_site_label
_atom_site_type_symbol
_atom_site_fract_x
_atom_site_fract_y
_atom_site_fract_z
_atom_site_U_iso_or_equiv
_atom_site_adp_type
_atom_site_occupancy
_atom_site_symmetry_multiplicity
_atom_site_calc_flag
_atom_site_refinement_flags
_atom_site_disorder_assembly
_atom_site_disorder_group
Ba1 Ba 0.6667 0.3333 0.2500 0.01992(18) Uani 1 6 d S . .
B2 B 1.1416(4) 0.5708(2) 0.2500 0.0069(6) Uani 1 2 d S . .
C1 C 0.0000 0.0000 0.2500 0.0110(9) Uani 1 6 d S . .
O6 O 0.1686(3) 0.08430(17) 0.2500 0.0270(6) Uani 1 2 d S . .
O4 O 1.24101(12) 0.75899(12) 0.2500 0.0096(4) Uani 1 2 d S . .
O3 O 0.7078(2) 0.15232(19) 0.07154(9) 0.0122(3) Uani 1 1 d . . .
O1 O 1.15800(19) 0.7090(2) 0.06333(9) 0.0122(3) Uani 1 1 d . . .
O2 O 1.00949(18) 0.49752(18) 0.17468(9) 0.0103(3) Uani 1 1 d . . .
B1 B 1.0069(3) 0.5878(3) 0.10211(15) 0.0104(4) Uani 1 1 d . . .
Li1 Li 0.2388(5) -0.0546(6) 0.1671(2) 0.0228(8) Uani 1 1 d . . .
O5 O 0.22168(19) -0.00236(19) 0.04464(9) 0.0115(3) Uani 1 1 d . . .
B3 B 0.3310(3) 0.1652(3) 0.00321(15) 0.0101(5) Uani 1 1 d . . .
Li2 Li 0.0000 0.0000 0.0000 0.0171(18) Uani 1 6 d S . .
Li3 Li 1.3333 0.6667 0.0040(5) 0.0164(13) Uani 1 3 d S . .

loop_
_atom_site_aniso_label
_atom_site_aniso_U_11
_atom_site_aniso_U_22
_atom_site_aniso_U_33
_atom_site_aniso_U_23
_atom_site_aniso_U_13
_atom_site_aniso_U_12
Ba1 0.01491(18) 0.01491(18) 0.0300(2) 0.000 0.000 0.00745(9)
B2 0.0069(13) 0.0072(10) 0.0066(13) 0.0003(9) 0.000 0.0034(6)
C1 0.0131(14) 0.0131(14) 0.0068(19) 0.000 0.000 0.0066(7)
O6 0.0213(13) 0.0282(10) 0.0292(13) -0.0114(9) 0.000 0.0106(6)
O4 0.0080(7) 0.0080(7) 0.0133(9) -0.0004(6) -0.0004(6) 0.0043(8)
O3 0.0138(7) 0.0096(7) 0.0128(7) 0.0005(5) 0.0035(6) 0.0056(6)
O1 0.0098(7) 0.0149(7) 0.0123(7) 0.0038(6) 0.0013(6) 0.0063(6)
O2 0.0096(7) 0.0102(7) 0.0094(7) 0.0006(5) -0.0015(5) 0.0036(6)
B1 0.0115(10) 0.0082(10) 0.0119(9) -0.0016(8) -0.0005(8) 0.0053(9)
Li1 0.021(2) 0.032(2) 0.0173(18) 0.0018(16) -0.0024(15) 0.0138(18)
O5 0.0123(7) 0.0108(7) 0.0110(6) -0.0004(5) 0.0012(5) 0.0054(6)
B3 0.0099(10) 0.0098(10) 0.0104(10) -0.0013(8) 0.0008(8) 0.0048(8)
Li2 0.013(3) 0.013(3) 0.025(4) 0.000 0.000 0.0067(13)
Li3 0.014(2) 0.014(2) 0.021(3) 0.000 0.000 0.0070(10)

loop_
_atom_type_symbol
_atom_type_description
_atom_type_scat_dispersion_real
_atom_type_scat_dispersion_imag
_atom_type_scat_source
B B 0.0013 0.0007 'International Tables Vol C Tables 4.2.6.8 and 6.1.1.4'
Ba Ba -0.3244 2.2819 'International Tables Vol C Tables 4.2.6.8 and 6.1.1.4'
C C 0.0033 0.0016 'International Tables Vol C Tables 4.2.6.8 and 6.1.1.4'
Li Li -0.0003 0.0001 'International Tables Vol C Tables 4.2.6.8 and 6.1.1.4'
O O 0.0106 0.0060 'International Tables Vol C Tables 4.2.6.8 and 6.1.1.4'

loop_
_geom_angle_atom_site_label_1
_geom_angle_atom_site_label_2
_geom_angle_atom_site_label_3
_geom_angle
_geom_angle_site_symmetry_1
_geom_angle_site_symmetry_3
O2 Ba1 O2 127.89(6) 6 3_665
O2 Ba1 O2 46.96(5) 6 .
O2 Ba1 O2 105.23(3) 3_665 .
O2 Ba1 O2 105.23(3) 6 4_665
O2 Ba1 O2 46.96(5) 3_665 4_665
O2 Ba1 O2 122.90(6) . 4_665
O2 Ba1 O2 105.23(3) 6 5_655
O2 Ba1 O2 122.90(6) 3_665 5_655
O2 Ba1 O2 127.89(6) . 5_655
O2 Ba1 O2 105.23(3) 4_665 5_655
O2 Ba1 O2 122.90(6) 6 2_655
O2 Ba1 O2 105.23(3) 3_665 2_655
O2 Ba1 O2 105.23(3) . 2_655
O2 Ba1 O2 127.89(6) 4_665 2_655
O2 Ba1 O2 46.96(5) 5_655 2_655
O2 Ba1 O3 104.69(4) 6 .
O2 Ba1 O3 44.47(4) 3_665 .
O2 Ba1 O3 64.44(4) . .
O2 Ba1 O3 86.04(4) 4_665 .
O2 Ba1 O3 143.74(4) 5_655 .
O2 Ba1 O3 98.87(4) 2_655 .
O2 Ba1 O3 44.47(4) 6 4_665
O2 Ba1 O3 104.69(4) 3_665 4_665
O2 Ba1 O3 86.04(4) . 4_665
O2 Ba1 O3 64.44(4) 4_665 4_665
O2 Ba1 O3 98.87(4) 5_655 4_665
O2 Ba1 O3 143.74(4) 2_655 4_665
O3 Ba1 O3 116.85(5) . 4_665
O2 Ba1 O3 64.44(4) 6 6
O2 Ba1 O3 143.74(4) 3_665 6
O2 Ba1 O3 104.69(4) . 6
O2 Ba1 O3 98.87(4) 4_665 6
O2 Ba1 O3 44.47(4) 5_655 6
O2 Ba1 O3 86.04(4) 2_655 6
O3 Ba1 O3 168.87(5) . 6
O3 Ba1 O3 57.70(4) 4_665 6
O2 Ba1 O3 143.74(4) 6 3_665
O2 Ba1 O3 64.44(4) 3_665 3_665
O2 Ba1 O3 98.87(4) . 3_665
O2 Ba1 O3 104.69(4) 4_665 3_665
O2 Ba1 O3 86.04(4) 5_655 3_665
O2 Ba1 O3 44.47(4) 2_655 3_665
O3 Ba1 O3 57.70(4) . 3_665
O3 Ba1 O3 168.87(5) 4_665 3_665
O3 Ba1 O3 129.49(5) 6 3_665
O2 Ba1 O3 86.04(4) 6 2_655
O2 Ba1 O3 98.87(4) 3_665 2_655
O2 Ba1 O3 44.47(4) . 2_655
O2 Ba1 O3 143.74(4) 4_665 2_655
O2 Ba1 O3 104.69(4) 5_655 2_655
O2 Ba1 O3 64.44(4) 2_655 2_655
O3 Ba1 O3 57.70(4) . 2_655
O3 Ba1 O3 129.49(5) 4_665 2_655
O3 Ba1 O3 116.85(5) 6 2_655
O3 Ba1 O3 57.70(4) 3_665 2_655
O2 Ba1 O3 98.87(4) 6 5_655
O2 Ba1 O3 86.04(4) 3_665 5_655
O2 Ba1 O3 143.74(4) . 5_655
O2 Ba1 O3 44.47(4) 4_665 5_655
O2 Ba1 O3 64.44(4) 5_655 5_655
O2 Ba1 O3 104.69(4) 2_655 5_655
O3 Ba1 O3 129.49(5) . 5_655
O3 Ba1 O3 57.70(4) 4_665 5_655
O3 Ba1 O3 57.70(4) 6 5_655
O3 Ba1 O3 116.85(5) 3_665 5_655
O3 Ba1 O3 168.87(5) 2_655 5_655
O4 B2 O4 116.2(2) . 2_755
O4 B2 O2 112.71(7) . .
O4 B2 O2 108.35(7) 2_755 .
O4 B2 O2 108.35(7) . 6
O4 B2 O2 112.71(7) 2_755 6
O2 B2 O2 96.9(2) . 6
O4 B2 Li1 55.95(11) . 4_665
O4 B2 Li1 147.17(13) 2_755 4_665
O2 B2 Li1 103.40(15) . 4_665
O2 B2 Li1 54.27(11) 6 4_665
O4 B2 Li1 147.17(13) . 2_655
O4 B2 Li1 55.95(11) 2_755 2_655
O2 B2 Li1 54.27(11) . 2_655
O2 B2 Li1 103.40(16) 6 2_655
Li1 B2 Li1 149.2(3) 4_665 2_655
O6 C1 O6 120.0 . 3
O6 C1 O6 120.0 . 2
O6 C1 O6 120.0 3 2
O6 C1 Li1 47.34(9) . 6
O6 C1 Li1 146.37(9) 3 6
O6 C1 Li1 81.09(10) 2 6
O6 C1 Li1 146.37(9) . 3
O6 C1 Li1 47.34(9) 3 3
O6 C1 Li1 81.09(10) 2 3
Li1 C1 Li1 162.17(19) 6 3
O6 C1 Li1 81.09(10) . 2
O6 C1 Li1 146.37(9) 3 2
O6 C1 Li1 47.34(9) 2 2
Li1 C1 Li1 67.27(18) 6 2
Li1 C1 Li1 100.16(10) 3 2
O6 C1 Li1 146.37(9) . 5
O6 C1 Li1 81.09(10) 3 5
O6 C1 Li1 47.34(9) 2 5
Li1 C1 Li1 100.16(10) 6 5
Li1 C1 Li1 67.27(18) 3 5
Li1 C1 Li1 94.68(18) 2 5
O6 C1 Li1 47.34(9) . .
O6 C1 Li1 81.09(10) 3 .
O6 C1 Li1 146.37(9) 2 .
Li1 C1 Li1 94.68(18) 6 .
Li1 C1 Li1 100.16(10) 3 .
Li1 C1 Li1 100.16(10) 2 .
Li1 C1 Li1 162.17(19) 5 .
O6 C1 Li1 81.09(10) . 4
O6 C1 Li1 47.34(9) 3 4
O6 C1 Li1 146.37(9) 2 4
Li1 C1 Li1 100.16(10) 6 4
Li1 C1 Li1 94.68(18) 3 4
Li1 C1 Li1 162.17(19) 2 4
Li1 C1 Li1 100.16(10) 5 4
Li1 C1 Li1 67.27(18) . 4
C1 O6 Li1 105.16(13) . 6
C1 O6 Li1 105.16(14) . .
Li1 O6 Li1 149.7(3) 6 .
B2 O4 B2 123.8(2) . 3_775
B2 O4 Li1 132.30(14) . 1_665
B2 O4 Li1 88.96(14) 3_775 1_665
B2 O4 Li1 88.96(14) . 4_665
B2 O4 Li1 132.30(14) 3_775 4_665
Li1 O4 Li1 92.0(2) 1_665 4_665
B1 O3 B3 120.99(17) 3_665 2_655
B1 O3 Li3 126.19(13) 3_665 7_765
B3 O3 Li3 88.47(17) 2_655 7_765
B1 O3 Ba1 89.43(11) 3_665 .
B3 O3 Ba1 143.52(13) 2_655 .
Li3 O3 Ba1 88.41(17) 7_765 .
B1 O1 B3 122.91(17) . 8_665
B1 O1 Li3 126.88(14) . .
B3 O1 Li3 95.12(19) 8_665 .
B1 O1 Li1 98.68(15) . 1_665
B3 O1 Li1 84.83(15) 8_665 1_665
Li3 O1 Li1 122.39(15) . 1_665
B1 O2 B2 125.86(14) . .
B1 O2 Li1 122.76(17) . 2_655
B2 O2 Li1 88.33(13) . 2_655
B1 O2 Ba1 107.07(12) . .
B2 O2 Ba1 108.09(11) . .
Li1 O2 Ba1 101.54(14) 2_655 .
O1 B1 O2 120.75(19) . .
O1 B1 O3 121.46(19) . 2_655
O2 B1 O3 117.77(18) . 2_655
O5 Li1 O2 102.34(19) . 3_665
O5 Li1 O6 111.0(2) . .
O2 Li1 O6 118.0(2) 3_665 .
O5 Li1 O4 143.2(3) . 1_445
O2 Li1 O4 71.53(14) 3_665 1_445
O6 Li1 O4 103.38(17) . 1_445
O5 Li1 O1 63.94(13) . 1_445
O2 Li1 O1 91.66(17) 3_665 1_445
O6 Li1 O1 149.9(2) . 1_445
O4 Li1 O1 79.72(16) 1_445 1_445
O5 Li1 B2 134.2(2) . 3_665
O2 Li1 B2 37.40(9) 3_665 3_665
O6 Li1 B2 109.14(16) . 3_665
O4 Li1 B2 35.09(9) 1_445 3_665
O1 Li1 B2 90.73(17) 1_445 3_665
O5 Li1 C1 103.90(18) . .
O2 Li1 C1 143.65(19) 3_665 .
O6 Li1 C1 27.50(9) . .
O4 Li1 C1 100.38(15) 1_445 .
O1 Li1 C1 122.45(17) 1_445 .
B2 Li1 C1 121.87(15) 3_665 .
O5 Li1 B3 31.26(9) . 8
O2 Li1 B3 99.46(17) 3_665 8
O6 Li1 B3 134.80(19) . 8
O4 Li1 B3 112.35(19) 1_445 8
O1 Li1 B3 32.72(8) 1_445 8
B2 Li1 B3 116.03(18) 3_665 8
C1 Li1 B3 115.95(15) . 8
O5 Li1 Li1 147.9(2) . 4
O2 Li1 Li1 107.51(15) 3_665 4
O6 Li1 Li1 64.49(12) . 4
O4 Li1 Li1 44.01(12) 1_445 4
O1 Li1 Li1 103.2(2) 1_445 4
B2 Li1 Li1 71.36(11) 3_665 4
C1 Li1 Li1 56.37(9) . 4
B3 Li1 Li1 129.1(2) 8 4
O5 Li1 Li2 31.26(9) . .
O2 Li1 Li2 133.34(17) 3_665 .
O6 Li1 Li2 88.52(14) . .
O4 Li1 Li2 142.68(18) 1_445 .
O1 Li1 Li2 73.23(10) 1_445 .
B2 Li1 Li2 162.34(17) 3_665 .
C1 Li1 Li2 74.26(10) . .
B3 Li1 Li2 46.33(7) 8 .
Li1 Li1 Li2 118.78(15) 4 .
O5 Li1 Ba1 105.06(17) . .
O2 Li1 Ba1 47.06(10) 3_665 .
O6 Li1 Ba1 73.95(14) . .
O4 Li1 Ba1 96.67(13) 1_445 .
O1 Li1 Ba1 135.98(16) 1_445 .
B2 Li1 Ba1 66.25(11) 3_665 .
C1 Li1 Ba1 101.45(13) . .
B3 Li1 Ba1 125.79(14) 8 .
Li1 Li1 Ba1 103.80(18) 4 .
Li2 Li1 Ba1 120.65(12) . .
B3 O5 B3 121.43(9) . 8
B3 O5 Li1 124.61(18) . .
B3 O5 Li1 105.46(18) 8 .
B3 O5 Li2 89.97(11) . .
B3 O5 Li2 89.52(11) 8 .
Li1 O5 Li2 119.96(15) . .
O5 B3 O5 110.44(18) . 9
O5 B3 O1 112.09(18) . 9_545
O5 B3 O1 105.67(17) 9 9_545
O5 B3 O3 109.04(17) . 3_665
O5 B3 O3 113.20(18) 9 3_665
O1 B3 O3 106.35(16) 9_545 3_665
O5 B3 Li2 55.26(9) . .
O5 B3 Li2 55.25(9) 9 .
O1 B3 Li2 126.91(14) 9_545 .
O3 B3 Li2 126.72(14) 3_665 .
O5 B3 Li3 126.69(16) . 7_765
O5 B3 Li3 122.53(17) 9 7_765
O1 B3 Li3 50.09(16) 9_545 7_765
O3 B3 Li3 56.27(16) 3_665 7_765
Li2 B3 Li3 176.45(19) . 7_765
O5 B3 Li1 123.85(16) . 9
O1 B3 Li1 62.46(14) 9_545 9
O3 B3 Li1 126.53(17) 3_665 9
Li2 B3 Li1 82.86(11) . 9
Li3 B3 Li1 93.73(19) 7_765 9
O5 Li2 O5 69.97(4) 2 9
O5 Li2 O5 69.97(4) 2 7
O5 Li2 O5 110.03(4) 9 7
O5 Li2 O5 110.03(4) 2 .
O5 Li2 O5 69.97(4) 9 .
O5 Li2 O5 180.00(10) 7 .
O5 Li2 O5 110.03(4) 2 3
O5 Li2 O5 180.00(11) 9 3
O5 Li2 O5 69.97(4) 7 3
O5 Li2 O5 110.03(4) . 3
O5 Li2 O5 180.00(10) 2 8
O5 Li2 O5 110.03(4) 9 8
O5 Li2 O5 110.03(4) 7 8
O5 Li2 O5 69.97(4) . 8
O5 Li2 O5 69.97(4) 3 8
O5 Li2 B3 90.80(7) 2 7
O5 Li2 B3 144.77(7) 9 7
O5 Li2 B3 34.77(7) 7 7
O5 Li2 B3 145.23(7) . 7
O5 Li2 B3 35.23(7) 3 7
O5 Li2 B3 89.20(7) 8 7
O5 Li2 B3 35.23(7) 2 9
O5 Li2 B3 34.77(7) 9 9
O5 Li2 B3 89.20(7) 7 9
O5 Li2 B3 90.80(7) . 9
O5 Li2 B3 145.23(7) 3 9
O5 Li2 B3 144.77(7) 8 9
B3 Li2 B3 119.964(4) 7 9
O5 Li2 B3 89.20(7) 2 .
O5 Li2 B3 35.23(7) 9 .
O5 Li2 B3 145.23(7) 7 .
O5 Li2 B3 34.77(7) . .
O5 Li2 B3 144.77(7) 3 .
O5 Li2 B3 90.80(7) 8 .
B3 Li2 B3 180.0 7 .
B3 Li2 B3 60.036(3) 9 .
O5 Li2 B3 144.77(7) 2 3
O5 Li2 B3 145.23(7) 9 3
O5 Li2 B3 90.80(7) 7 3
O5 Li2 B3 89.20(7) . 3
O5 Li2 B3 34.77(7) 3 3
O5 Li2 B3 35.23(7) 8 3
B3 Li2 B3 60.036(4) 7 3
B3 Li2 B3 180.00(6) 9 3
B3 Li2 B3 119.964(4) . 3
O5 Li2 B3 34.77(7) 2 2
O5 Li2 B3 90.80(7) 9 2
O5 Li2 B3 35.23(7) 7 2
O5 Li2 B3 144.77(7) . 2
O5 Li2 B3 89.20(7) 3 2
O5 Li2 B3 145.23(7) 8 2
B3 Li2 B3 60.036(3) 7 2
B3 Li2 B3 60.036(3) 9 2
B3 Li2 B3 119.964(3) . 2
B3 Li2 B3 119.964(4) 3 2
O5 Li2 B3 145.23(7) 2 8
O5 Li2 B3 89.20(7) 9 8
O5 Li2 B3 144.77(7) 7 8
O5 Li2 B3 35.23(7) . 8
O5 Li2 B3 90.80(7) 3 8
O5 Li2 B3 34.77(7) 8 8
B3 Li2 B3 119.964(3) 7 8
B3 Li2 B3 119.964(4) 9 8
B3 Li2 B3 60.036(3) . 8
B3 Li2 B3 60.036(4) 3 8
B3 Li2 B3 180.00(6) 2 8
O1 Li3 O1 101.1(2) . 3_775
O1 Li3 O1 101.1(2) . 2_755
O1 Li3 O1 101.1(2) 3_775 2_755
O1 Li3 O3 70.05(6) . 7_765
O1 Li3 O3 96.78(6) 3_775 7_765
O1 Li3 O3 161.35(12) 2_755 7_765
O1 Li3 O3 96.78(6) . 8_665
O1 Li3 O3 161.35(12) 3_775 8_665
O1 Li3 O3 70.05(6) 2_755 8_665
O3 Li3 O3 94.2(2) 7_765 8_665
O1 Li3 O3 161.35(12) . 9_655
O1 Li3 O3 70.05(6) 3_775 9_655
O1 Li3 O3 96.78(6) 2_755 9_655
O3 Li3 O3 94.2(2) 7_765 9_655
O3 Li3 O3 94.2(2) 8_665 9_655
O1 Li3 B3 34.79(7) . 8_665
O1 Li3 B3 100.56(11) 3_775 8_665
O1 Li3 B3 134.09(18) 2_755 8_665
O3 Li3 B3 35.26(6) 7_765 8_665
O3 Li3 B3 97.09(13) 8_665 8_665
O3 Li3 B3 128.7(2) 9_655 8_665
O1 Li3 B3 100.56(11) . 9_655
O1 Li3 B3 134.09(18) 3_775 9_655
O1 Li3 B3 34.79(7) 2_755 9_655
O3 Li3 B3 128.7(2) 7_765 9_655
O3 Li3 B3 35.26(6) 8_665 9_655
O3 Li3 B3 97.09(13) 9_655 9_655
B3 Li3 B3 119.82(2) 8_665 9_655
O1 Li3 B3 134.09(18) . 7_765
O1 Li3 B3 34.79(7) 3_775 7_765
O1 Li3 B3 100.56(11) 2_755 7_765
O3 Li3 B3 97.09(13) 7_765 7_765
O3 Li3 B3 128.7(2) 8_665 7_765
O3 Li3 B3 35.26(6) 9_655 7_765
B3 Li3 B3 119.82(2) 8_665 7_765
B3 Li3 B3 119.82(2) 9_655 7_765
O1 Li3 Ba1 116.89(19) . 7_765
O1 Li3 Ba1 116.89(19) 3_775 7_765
O1 Li3 Ba1 116.89(19) 2_755 7_765
O3 Li3 Ba1 57.73(16) 7_765 7_765
O3 Li3 Ba1 57.73(16) 8_665 7_765
O3 Li3 Ba1 57.73(16) 9_655 7_765
B3 Li3 Ba1 87.55(16) 8_665 7_765
B3 Li3 Ba1 87.55(16) 9_655 7_765
B3 Li3 Ba1 87.55(16) 7_765 7_765

loop_
_geom_bond_atom_site_label_1
_geom_bond_atom_site_label_2
_geom_bond_distance
_geom_bond_site_symmetry_2
Ba1 O2 2.8679(15) 6
Ba1 O2 2.8679(15) 3_665
Ba1 O2 2.8679(14) .
Ba1 O2 2.8679(14) 4_665
Ba1 O2 2.8679(14) 5_655
Ba1 O2 2.8679(14) 2_655
Ba1 O3 3.2553(15) .
Ba1 O3 3.2553(15) 4_665
Ba1 O3 3.2553(15) 6
Ba1 O3 3.2553(15) 3_665
Ba1 O3 3.2553(15) 2_655
Ba1 O3 3.2553(15) 5_655
B2 O4 1.4449(19) .
B2 O4 1.445(4) 2_755
B2 O2 1.527(2) .
B2 O2 1.527(2) 6
B2 Li1 2.513(4) 4_665
B2 Li1 2.513(4) 2_655
C1 O6 1.294(3) .
C1 O6 1.294(3) 3
C1 O6 1.294(3) 2
C1 Li1 2.704(4) 6
C1 Li1 2.704(4) 3
C1 Li1 2.704(4) 2
C1 Li1 2.704(4) 5
C1 Li1 2.704(4) .
C1 Li1 2.704(4) 4
O6 Li1 2.060(4) 6
O6 Li1 2.060(4) .
O4 B2 1.445(4) 3_775
O4 Li1 2.083(4) 1_665
O4 Li1 2.083(4) 4_665
O3 B1 1.372(3) 3_665
O3 B3 1.489(3) 2_655
O3 Li3 2.145(4) 7_765
O1 B1 1.361(3) .
O1 B3 1.477(3) 8_665
O1 Li3 1.985(4) .
O1 Li1 2.423(5) 1_665
O2 B1 1.366(3) .
O2 Li1 2.041(4) 2_655
B1 O3 1.372(3) 2_655
Li1 O5 1.936(4) .
Li1 O2 2.041(4) 3_665
Li1 O4 2.083(4) 1_445
Li1 O1 2.423(5) 1_445
Li1 B2 2.513(4) 3_665
Li1 B3 2.722(5) 8
Li1 Li1 2.995(8) 4
Li1 Li2 3.484(4) .
O5 B3 1.449(3) .
O5 B3 1.465(3) 8
O5 Li2 2.0872(15) .
B3 O5 1.465(3) 9
B3 O1 1.477(3) 9_545
B3 O3 1.489(3) 3_665
B3 Li2 2.540(2) .
B3 Li3 2.578(2) 7_765
B3 Li1 2.722(5) 9
Li2 O5 2.0872(15) 2
Li2 O5 2.0872(15) 9
Li2 O5 2.0872(15) 7
Li2 O5 2.0872(15) 3
Li2 O5 2.0872(15) 8
Li2 B3 2.540(2) 7
Li2 B3 2.540(2) 9
Li2 B3 2.540(2) 3
Li2 B3 2.540(2) 2
Li2 B3 2.540(2) 8
Li3 O1 1.985(4) 3_775
Li3 O1 1.985(4) 2_755
Li3 O3 2.145(4) 7_765
Li3 O3 2.145(4) 8_665
Li3 O3 2.145(4) 9_655
Li3 B3 2.578(2) 8_665
Li3 B3 2.578(2) 9_655
Li3 B3 2.578(2) 7_765
